data_7232696
loop_
_publ_author_name
'Yu, Binhong'
'Liu, Danyang'
'Zhang, Jinyan'
'Li, Zhize'
'Zhang, Yu-Mo'
'Li, Minjie'
'Zhang, Sean Xiao-An'

_publ_section_title
;
 Emissions and the application of a series of twisted fluorophores with
 intramolecular weak hydrogen bonds
;
_journal_issue 23
_journal_name_full 'RSC Advances'
_journal_page_first 13214
_journal_paper_doi 10.1039/C9RA01244C
_journal_volume 9
_journal_year 2019
_chemical_formula_moiety 'C40 H40 N2 O2'
_chemical_formula_sum 'C40 H40 N2 O2'
_chemical_formula_weight 580.74
_chemical_name_systematic
; 
 ? 
;
_space_group_IT_number 14
_symmetry_cell_setting monoclinic
_symmetry_space_group_name_Hall '-P 2ybc'
_symmetry_space_group_name_H-M 'P 1 21/c 1'
_atom_sites_solution_hydrogens geom
_atom_sites_solution_primary direct
_atom_sites_solution_secondary difmap
_audit_creation_method SHELXL-97
_audit_update_record
;
2019-03-29 deposited with the CCDC.    2019-04-16 downloaded from the CCDC.
;
_cell_angle_alpha 90.00
_cell_angle_beta 111.99(3)
_cell_angle_gamma 90.00
_cell_formula_units_Z 2
_cell_length_a 10.354(2)
_cell_length_b 12.225(2)
_cell_length_c 13.653(3)
_cell_measurement_temperature 293(2)
_cell_volume 1602.4(6)
_computing_structure_refinement 'SHELXL-97 (Sheldrick, 1997)'
_computing_structure_solution 'SHELXS-97 (Sheldrick, 1990)'
_diffrn_ambient_temperature 293(2)
_diffrn_measured_fraction_theta_full 0.998
_diffrn_measured_fraction_theta_max 0.998
_diffrn_measurement_device_type MoK\a
_diffrn_radiation_monochromator graphite
_diffrn_radiation_source 'fine-focus sealed tube'
_diffrn_radiation_type MoK\a
_diffrn_radiation_wavelength 0.71073
_diffrn_reflns_av_R_equivalents 0.1114
_diffrn_reflns_av_sigmaI/netI 0.0858
_diffrn_reflns_limit_h_max 12
_diffrn_reflns_limit_h_min -12
_diffrn_reflns_limit_k_max 13
_diffrn_reflns_limit_k_min -14
_diffrn_reflns_limit_l_max 16
_diffrn_reflns_limit_l_min -15
_diffrn_reflns_number 12076
_diffrn_reflns_theta_full 24.99
_diffrn_reflns_theta_max 24.99
_diffrn_reflns_theta_min 3.12
_exptl_absorpt_coefficient_mu 0.074
_exptl_crystal_colour yellow
_exptl_crystal_density_diffrn 1.204
_exptl_crystal_density_method 'not measured'
_exptl_crystal_description platelet
_exptl_crystal_F_000 620
_exptl_crystal_size_max 0.395
_exptl_crystal_size_mid 0.390
_exptl_crystal_size_min 0.102
_refine_diff_density_max 0.151
_refine_diff_density_min -0.184
_refine_diff_density_rms 0.040
_refine_ls_extinction_method none
_refine_ls_goodness_of_fit_ref 1.007
_refine_ls_hydrogen_treatment mixed
_refine_ls_matrix_type full
_refine_ls_number_parameters 202
_refine_ls_number_reflns 2820
_refine_ls_number_restraints 0
_refine_ls_restrained_S_all 1.007
_refine_ls_R_factor_all 0.1531
_refine_ls_R_factor_gt 0.0640
_refine_ls_shift/su_max 0.000
_refine_ls_shift/su_mean 0.000
_refine_ls_structure_factor_coef Fsqd
_refine_ls_weighting_details 'calc w=1/[\s^2^(Fo^2^)+(0.0656P)^2^+0.0000P] where P=(Fo^2^+2Fc^2^)/3'
_refine_ls_weighting_scheme calc
_refine_ls_wR_factor_gt 0.1317
_refine_ls_wR_factor_ref 0.1697
_reflns_number_gt 1269
_reflns_number_total 2820
_reflns_threshold_expression >2sigma(I)
_cod_data_source_file c9ra01244c3.cif
_cod_data_source_block ybh-5-2
_cod_original_cell_volume 1602.6(6)
_cod_original_sg_symbol_H-M 'P 21/c'
_cod_database_code 7232696

loop_
_symmetry_equiv_pos_as_xyz
'x, y, z'
'-x, y+1/2, -z+1/2'
'-x, -y, -z'
'x, -y-1/2, z-1/2'

loop_
_atom_site_label
_atom_site_type_symbol
_atom_site_fract_x
_atom_site_fract_y
_atom_site_fract_z
_atom_site_U_iso_or_equiv
_atom_site_adp_type
_atom_site_occupancy
_atom_site_symmetry_multiplicity
_atom_site_calc_flag
_atom_site_refinement_flags
O2 O 0.5953(3) 0.2063(2) 1.07306(16) 0.0645(7) Uani 1 1 d .
C2 C 0.5504(4) 0.1023(3) 1.0396(2) 0.0507(9) Uani 1 1 d .
C3 C 0.2615(4) 0.3159(3) 0.7315(2) 0.0485(9) Uani 1 1 d .
C4 C 0.3251(4) 0.2101(3) 0.7760(2) 0.0496(9) Uani 1 1 d .
C5 C 0.4422(4) 0.0957(3) 0.9396(2) 0.0478(9) Uani 1 1 d .
C6 C 0.2786(4) 0.3604(3) 0.6436(2) 0.0546(9) Uani 1 1 d .
H6 H 0.3266 0.3202 0.6103 0.066 Uiso 1 1 calc R
C7 C 0.1879(4) 0.3792(3) 0.7763(3) 0.0586(10) Uani 1 1 d .
H7 H 0.1764 0.3534 0.8366 0.070 Uiso 1 1 calc R
C8 C 0.6065(4) 0.0092(3) 1.0972(2) 0.0511(9) Uani 1 1 d .
H8 H 0.6790 0.0164 1.1625 0.061 Uiso 1 1 calc R
N1 N 0.0970(4) 0.6247(3) 0.6084(3) 0.0766(10) Uani 1 1 d .
C10 C 0.1496(4) 0.5240(3) 0.6479(3) 0.0534(9) Uani 1 1 d .
C11 C 0.2272(4) 0.4621(3) 0.6037(2) 0.0532(9) Uani 1 1 d .
H11 H 0.2447 0.4898 0.5464 0.064 Uiso 1 1 calc R
C12 C 0.3254(4) 0.1254(3) 0.6971(2) 0.0497(9) Uani 1 1 d .
C13 C 0.1299(4) 0.4798(3) 0.7353(3) 0.0640(10) Uani 1 1 d .
H13 H 0.0776 0.5178 0.7666 0.077 Uiso 1 1 calc R
C14 C 0.3844(4) 0.1953(3) 0.8812(2) 0.0537(9) Uani 1 1 d .
H14 H 0.3891 0.2571 0.9221 0.064 Uiso 1 1 calc R
C15 C -0.0100(5) 0.6744(3) 0.6359(3) 0.0940(15) Uani 1 1 d .
H15A H -0.0829 0.6223 0.6269 0.141 Uiso 1 1 calc R
H15B H -0.0473 0.7364 0.5909 0.141 Uiso 1 1 calc R
H15C H 0.0284 0.6979 0.7082 0.141 Uiso 1 1 calc R
C16 C 0.4481(4) 0.0776(3) 0.6995(3) 0.0673(11) Uani 1 1 d .
H16 H 0.5324 0.0980 0.7516 0.081 Uiso 1 1 calc R
C17 C 0.1274(5) 0.6736(3) 0.5239(3) 0.0893(14) Uani 1 1 d .
H17A H 0.2261 0.6719 0.5406 0.134 Uiso 1 1 calc R
H17B H 0.0957 0.7481 0.5147 0.134 Uiso 1 1 calc R
H17C H 0.0807 0.6336 0.4598 0.134 Uiso 1 1 calc R
C18 C 0.4467(5) 0.0003(4) 0.6260(3) 0.0836(14) Uani 1 1 d .
H18 H 0.5301 -0.0299 0.6282 0.100 Uiso 1 1 calc R
C19 C 0.2027(4) 0.0936(3) 0.6186(3) 0.0696(11) Uani 1 1 d .
H19 H 0.1193 0.1258 0.6140 0.083 Uiso 1 1 calc R
C20 C 0.6933(5) 0.2182(3) 1.1782(3) 0.0911(15) Uani 1 1 d .
H20A H 0.6569 0.1853 1.2264 0.137 Uiso 1 1 calc R
H20B H 0.7103 0.2945 1.1946 0.137 Uiso 1 1 calc R
H20C H 0.7790 0.1829 1.1848 0.137 Uiso 1 1 calc R
C21 C 0.3240(6) -0.0325(4) 0.5496(3) 0.0881(15) Uani 1 1 d .
H21 H 0.3243 -0.0856 0.5008 0.106 Uiso 1 1 calc R
C22 C 0.2022(5) 0.0123(4) 0.5449(3) 0.0854(14) Uani 1 1 d .
H22 H 0.1186 -0.0103 0.4934 0.103 Uiso 1 1 calc R

loop_
_atom_site_aniso_label
_atom_site_aniso_U_11
_atom_site_aniso_U_22
_atom_site_aniso_U_33
_atom_site_aniso_U_23
_atom_site_aniso_U_13
_atom_site_aniso_U_12
O2 0.078(2) 0.0512(16) 0.0516(13) -0.0050(11) 0.0102(13) -0.0122(14)
C2 0.063(3) 0.046(2) 0.0433(18) -0.0031(16) 0.0203(18) -0.0082(19)
C3 0.051(2) 0.046(2) 0.0477(18) 0.0001(16) 0.0177(18) 0.0012(18)
C4 0.049(2) 0.050(2) 0.0474(18) 0.0029(16) 0.0160(17) -0.0012(18)
C5 0.055(2) 0.049(2) 0.0403(17) 0.0042(16) 0.0184(18) -0.0019(18)
C6 0.060(3) 0.056(2) 0.0499(18) 0.0026(17) 0.0224(18) 0.0056(19)
C7 0.069(3) 0.056(2) 0.055(2) 0.0049(17) 0.029(2) -0.002(2)
C8 0.060(2) 0.051(2) 0.0372(17) 0.0006(16) 0.0127(17) -0.0063(19)
N1 0.081(3) 0.062(2) 0.086(2) 0.0126(18) 0.031(2) 0.023(2)
C10 0.054(2) 0.043(2) 0.058(2) 0.0012(17) 0.0144(19) -0.0014(19)
C11 0.057(3) 0.049(2) 0.053(2) 0.0079(17) 0.0201(19) 0.0013(19)
C12 0.056(2) 0.048(2) 0.0426(18) 0.0086(16) 0.0163(18) 0.0061(19)
C13 0.070(3) 0.057(3) 0.070(2) -0.007(2) 0.032(2) 0.004(2)
C14 0.064(3) 0.049(2) 0.0472(18) 0.0012(16) 0.0197(18) 0.0006(19)
C15 0.083(4) 0.090(3) 0.098(3) -0.006(3) 0.020(3) 0.038(3)
C16 0.061(3) 0.079(3) 0.062(2) 0.013(2) 0.023(2) 0.019(2)
C17 0.103(4) 0.060(3) 0.103(3) 0.026(2) 0.036(3) 0.009(2)
C18 0.093(4) 0.093(4) 0.077(3) 0.005(3) 0.047(3) 0.039(3)
C19 0.062(3) 0.072(3) 0.067(2) -0.007(2) 0.015(2) 0.007(2)
C20 0.108(4) 0.071(3) 0.061(2) -0.017(2) -0.007(2) -0.015(3)
C21 0.131(5) 0.071(3) 0.075(3) -0.013(2) 0.053(3) 0.009(3)
C22 0.087(4) 0.094(4) 0.069(3) -0.025(2) 0.023(3) -0.005(3)

loop_
_atom_type_symbol
_atom_type_description
_atom_type_scat_dispersion_real
_atom_type_scat_dispersion_imag
_atom_type_scat_source
C C 0.0033 0.0016 'International Tables Vol C Tables 4.2.6.8 and 6.1.1.4'
H H 0.0000 0.0000 'International Tables Vol C Tables 4.2.6.8 and 6.1.1.4'
N N 0.0061 0.0033 'International Tables Vol C Tables 4.2.6.8 and 6.1.1.4'
O O 0.0106 0.0060 'International Tables Vol C Tables 4.2.6.8 and 6.1.1.4'

loop_
_geom_angle_atom_site_label_1
_geom_angle_atom_site_label_2
_geom_angle_atom_site_label_3
_geom_angle
_geom_angle_site_symmetry_1
_geom_angle_site_symmetry_3
C2 O2 C20 117.1(3) . .
O2 C2 C8 123.8(3) . .
O2 C2 C5 115.1(3) . .
C8 C2 C5 121.1(3) . .
C7 C3 C6 115.7(3) . .
C7 C3 C4 123.0(3) . .
C6 C3 C4 121.2(3) . .
C14 C4 C3 120.9(3) . .
C14 C4 C12 123.5(3) . .
C3 C4 C12 115.5(3) . .
C8 C5 C2 116.7(3) 3_657 .
C8 C5 C14 123.4(3) 3_657 .
C2 C5 C14 119.9(3) . .
C11 C6 C3 122.6(3) . .
C11 C6 H6 118.7 . .
C3 C6 H6 118.7 . .
C3 C7 C13 123.0(3) . .
C3 C7 H7 118.5 . .
C13 C7 H7 118.5 . .
C2 C8 C5 122.1(3) . 3_657
C2 C8 H8 118.9 . .
C5 C8 H8 118.9 3_657 .
C10 N1 C15 120.6(3) . .
C10 N1 C17 121.1(3) . .
C15 N1 C17 117.2(3) . .
N1 C10 C13 121.4(3) . .
N1 C10 C11 121.6(3) . .
C13 C10 C11 117.0(3) . .
C6 C11 C10 121.1(3) . .
C6 C11 H11 119.5 . .
C10 C11 H11 119.5 . .
C19 C12 C16 118.0(3) . .
C19 C12 C4 120.5(3) . .
C16 C12 C4 121.5(3) . .
C7 C13 C10 120.5(3) . .
C7 C13 H13 119.7 . .
C10 C13 H13 119.7 . .
C4 C14 C5 128.9(3) . .
C4 C14 H14 115.6 . .
C5 C14 H14 115.6 . .
N1 C15 H15A 109.5 . .
N1 C15 H15B 109.5 . .
H15A C15 H15B 109.5 . .
N1 C15 H15C 109.5 . .
H15A C15 H15C 109.5 . .
H15B C15 H15C 109.5 . .
C18 C16 C12 120.8(4) . .
C18 C16 H16 119.6 . .
C12 C16 H16 119.6 . .
N1 C17 H17A 109.5 . .
N1 C17 H17B 109.5 . .
H17A C17 H17B 109.5 . .
N1 C17 H17C 109.5 . .
H17A C17 H17C 109.5 . .
H17B C17 H17C 109.5 . .
C21 C18 C16 120.8(4) . .
C21 C18 H18 119.6 . .
C16 C18 H18 119.6 . .
C12 C19 C22 120.6(4) . .
C12 C19 H19 119.7 . .
C22 C19 H19 119.7 . .
O2 C20 H20A 109.5 . .
O2 C20 H20B 109.5 . .
H20A C20 H20B 109.5 . .
O2 C20 H20C 109.5 . .
H20A C20 H20C 109.5 . .
H20B C20 H20C 109.5 . .
C22 C21 C18 119.9(4) . .
C22 C21 H21 120.0 . .
C18 C21 H21 120.0 . .
C21 C22 C19 119.8(4) . .
C21 C22 H22 120.1 . .
C19 C22 H22 120.1 . .

loop_
_geom_bond_atom_site_label_1
_geom_bond_atom_site_label_2
_geom_bond_distance
_geom_bond_site_symmetry_2
O2 C2 1.371(4) .
O2 C20 1.422(4) .
C2 C8 1.383(4) .
C2 C5 1.407(4) .
C3 C7 1.380(4) .
C3 C6 1.388(4) .
C3 C4 1.475(4) .
C4 C14 1.345(4) .
C4 C12 1.495(4) .
C5 C8 1.400(4) 3_657
C5 C14 1.456(4) .
C6 C11 1.382(4) .
C6 H6 0.9300 .
C7 C13 1.391(5) .
C7 H7 0.9300 .
C8 C5 1.400(4) 3_657
C8 H8 0.9300 .
N1 C10 1.373(4) .
N1 C15 1.432(5) .
N1 C17 1.435(5) .
C10 C13 1.393(4) .
C10 C11 1.395(4) .
C11 H11 0.9300 .
C12 C19 1.376(5) .
C12 C16 1.388(5) .
C13 H13 0.9300 .
C14 H14 0.9300 .
C15 H15A 0.9600 .
C15 H15B 0.9600 .
C15 H15C 0.9600 .
C16 C18 1.374(5) .
C16 H16 0.9300 .
C17 H17A 0.9600 .
C17 H17B 0.9600 .
C17 H17C 0.9600 .
C18 C21 1.368(6) .
C18 H18 0.9300 .
C19 C22 1.412(5) .
C19 H19 0.9300 .
C20 H20A 0.9600 .
C20 H20B 0.9600 .
C20 H20C 0.9600 .
C21 C22 1.355(6) .
C21 H21 0.9300 .
C22 H22 0.9300 .
